data_1502060
loop_
_publ_author_name
'Stevens, Andrew C.'
'Palmer, Cory'
'Pagenkopf, Brian L.'

_publ_section_title
;
 The formal [4+3] cycloaddition between donor-acceptor cyclobutanes and
 nitrones.
;
_journal_issue 6
_journal_name_full 'Organic letters'
_journal_page_first 1528
_journal_page_last 1531
_journal_paper_doi 10.1021/ol200220d
_journal_volume 13
_journal_year 2011
_chemical_formula_moiety 'C25 H28 Cl N O6'
_chemical_formula_sum 'C25 H28 Cl N O6'
_chemical_formula_weight 473.93
_chemical_name_systematic
; 
 ? 
;
_space_group_IT_number 14
_symmetry_cell_setting monoclinic
_symmetry_space_group_name_Hall '-P 2yn'
_symmetry_space_group_name_H-M 'P 1 21/n 1'
_atom_sites_solution_hydrogens geom
_atom_sites_solution_primary direct
_atom_sites_solution_secondary difmap
_audit_creation_method SHELXL-97
_cell_angle_alpha 90.00
_cell_angle_beta 104.0850(10)
_cell_angle_gamma 90.00
_cell_formula_units_Z 4
_cell_length_a 12.4126(6)
_cell_length_b 8.9675(5)
_cell_length_c 21.4679(11)
_cell_measurement_reflns_used 9918
_cell_measurement_temperature 150(2)
_cell_measurement_theta_max 23.15
_cell_measurement_theta_min 2.47
_cell_volume 2317.8(2)
_computing_cell_refinement 'Bruker SAINT'
_computing_data_collection 'Bruker APEX2'
_computing_data_reduction 'Bruker SAINT'
_computing_molecular_graphics 'Bruker SHELXTL'
_computing_publication_material 'Bruker SHELXTL'
_computing_structure_refinement 'SHELXL-97 (Sheldrick, 2008)'
_computing_structure_solution 'SHELXS-97 (Sheldrick, 2008)'
_diffrn_ambient_temperature 150(2)
_diffrn_measured_fraction_theta_full 1.000
_diffrn_measured_fraction_theta_max 1.000
_diffrn_measurement_device_type 'Bruker APEX-II CCD'
_diffrn_measurement_method '\f and \w scans'
_diffrn_radiation_monochromator graphite
_diffrn_radiation_source 'fine-focus sealed tube'
_diffrn_radiation_type MoK\a
_diffrn_radiation_wavelength 0.71073
_diffrn_reflns_av_R_equivalents 0.0695
_diffrn_reflns_av_sigmaI/netI 0.0291
_diffrn_reflns_limit_h_max 16
_diffrn_reflns_limit_h_min -16
_diffrn_reflns_limit_k_max 12
_diffrn_reflns_limit_k_min -12
_diffrn_reflns_limit_l_max 29
_diffrn_reflns_limit_l_min -29
_diffrn_reflns_number 113592
_diffrn_reflns_theta_full 28.70
_diffrn_reflns_theta_max 28.70
_diffrn_reflns_theta_min 1.74
_exptl_absorpt_coefficient_mu 0.207
_exptl_absorpt_correction_T_max 0.9853
_exptl_absorpt_correction_T_min 0.9762
_exptl_absorpt_correction_type multi-scan
_exptl_absorpt_process_details 'SADABS (Bruker, 2006)'
_exptl_crystal_colour colourless
_exptl_crystal_density_diffrn 1.358
_exptl_crystal_density_method 'not measured'
_exptl_crystal_description block
_exptl_crystal_F_000 1000
_exptl_crystal_size_max 0.12
_exptl_crystal_size_mid 0.09
_exptl_crystal_size_min 0.07
_refine_diff_density_max 0.562
_refine_diff_density_min -0.294
_refine_diff_density_rms 0.046
_refine_ls_extinction_method none
_refine_ls_goodness_of_fit_ref 1.011
_refine_ls_hydrogen_treatment constr
_refine_ls_matrix_type full
_refine_ls_number_parameters 320
_refine_ls_number_reflns 5989
_refine_ls_number_restraints 40
_refine_ls_restrained_S_all 1.008
_refine_ls_R_factor_all 0.0698
_refine_ls_R_factor_gt 0.0402
_refine_ls_shift/su_max 0.001
_refine_ls_shift/su_mean 0.000
_refine_ls_structure_factor_coef Fsqd
_refine_ls_weighting_details 'calc w=1/[\s^2^(Fo^2^)+(0.0404P)^2^+1.1826P] where P=(Fo^2^+2Fc^2^)/3'
_refine_ls_weighting_scheme calc
_refine_ls_wR_factor_gt 0.0911
_refine_ls_wR_factor_ref 0.1081
_reflns_number_gt 4251
_reflns_number_total 5989
_reflns_threshold_expression >2sigma(I)
_cod_data_source_file ol200220d_si_004.cif
_cod_data_source_block b10141
_cod_depositor_comments
;
The following automatic conversions were performed:

'_symmetry_cell_setting' value 'Monoclinic' changed to 'monoclinic'
according to /home/saulius/struct/CIF-dictionaries/cif_core.dic
dictionary named 'cif_core.dic' version 2.4.1 from 2010-06-29.

Automatic conversion script
Id: cif_fix_values 1715 2011-07-08 13:25:40Z adriana 
;
_cod_original_cell_volume 2317.7(2)
_cod_original_sg_symbol_H-M P2(1)/n
_cod_database_code 1502060

loop_
_symmetry_equiv_pos_as_xyz
'x, y, z'
'-x+1/2, y+1/2, -z+1/2'
'-x, -y, -z'
'x-1/2, -y-1/2, z-1/2'

loop_
_atom_site_label
_atom_site_type_symbol
_atom_site_fract_x
_atom_site_fract_y
_atom_site_fract_z
_atom_site_U_iso_or_equiv
_atom_site_adp_type
_atom_site_occupancy
_atom_site_symmetry_multiplicity
_atom_site_calc_flag
_atom_site_refinement_flags
_atom_site_disorder_assembly
_atom_site_disorder_group
Cl1 Cl -0.39920(4) 0.69899(6) 0.97252(3) 0.04919(14) Uani 1 1 d . . .
O1 O 0.03291(10) 0.85304(14) 0.71191(5) 0.0366(3) Uani 1 1 d . A .
O2 O -0.02523(8) 0.77848(13) 0.80386(5) 0.0280(2) Uani 1 1 d . . .
O3 O 0.07809(10) 0.26923(16) 0.75915(6) 0.0453(3) Uani 1 1 d . . .
O4 O 0.16539(9) 0.36212(13) 0.85453(5) 0.0324(3) Uani 1 1 d . . .
O5 O -0.06309(9) 0.25175(15) 0.88295(6) 0.0400(3) Uani 1 1 d D . .
O6 O -0.18889(10) 0.26504(15) 0.78808(6) 0.0420(3) Uani 1 1 d . . .
N1 N 0.05322(10) 0.67709(14) 0.84200(6) 0.0241(3) Uani 1 1 d . . .
C1 C -0.00809(11) 0.55073(17) 0.86146(7) 0.0238(3) Uani 1 1 d . A .
H1 H 0.0449 0.5045 0.8991 0.029 Uiso 1 1 calc R . .
C2 C -0.02873(11) 0.42855(18) 0.80771(7) 0.0247(3) Uani 1 1 d . . .
C3 C -0.07776(12) 0.48125(19) 0.73777(7) 0.0283(3) Uani 1 1 d . A .
H3A H -0.0826 0.3953 0.7083 0.034 Uiso 1 1 calc R . .
H3B H -0.1539 0.5197 0.7338 0.034 Uiso 1 1 calc R . .
C4 C -0.00688(12) 0.60263(19) 0.71832(7) 0.0285(3) Uani 1 1 d . . .
H4 H 0.0726 0.5825 0.7402 0.034 Uiso 1 1 calc R A .
C5 C -0.01424(14) 0.6318(2) 0.64681(7) 0.0372(4) Uani 1 1 d . A .
H5A H -0.0917 0.6242 0.6208 0.045 Uiso 1 1 calc R . .
H5B H 0.0332 0.5619 0.6297 0.045 Uiso 1 1 calc R . .
C6 C 0.02949(15) 0.7931(2) 0.64866(8) 0.0400(4) Uani 1 1 d . . .
H6A H 0.1047 0.7942 0.6406 0.048 Uiso 1 1 calc R A .
H6B H -0.0203 0.8541 0.6152 0.048 Uiso 1 1 calc R . .
C7 C -0.03609(13) 0.75556(19) 0.73748(7) 0.0298(3) Uani 1 1 d . A .
H7 H -0.1150 0.7761 0.7147 0.036 Uiso 1 1 calc R . .
C8 C 0.13347(12) 0.75680(18) 0.88882(7) 0.0242(3) Uani 1 1 d . . .
C9 C 0.14887(13) 0.90959(19) 0.88205(8) 0.0313(3) Uani 1 1 d . . .
H9 H 0.0993 0.9638 0.8491 0.038 Uiso 1 1 calc R . .
C10 C 0.23669(14) 0.9827(2) 0.92340(8) 0.0362(4) Uani 1 1 d . . .
H10 H 0.2466 1.0866 0.9183 0.043 Uiso 1 1 calc R . .
C11 C 0.30978(14) 0.9067(2) 0.97175(8) 0.0361(4) Uani 1 1 d . . .
H11 H 0.3693 0.9574 1.0000 0.043 Uiso 1 1 calc R . .
C12 C 0.29451(14) 0.7549(2) 0.97833(8) 0.0348(4) Uani 1 1 d . . .
H12 H 0.3445 0.7013 1.0113 0.042 Uiso 1 1 calc R . .
C13 C 0.20759(13) 0.67999(19) 0.93765(7) 0.0288(3) Uani 1 1 d . . .
H13 H 0.1984 0.5760 0.9430 0.035 Uiso 1 1 calc R . .
C14 C -0.10906(12) 0.59583(18) 0.88604(7) 0.0255(3) Uani 1 1 d . . .
C15 C -0.21748(13) 0.5986(2) 0.84821(8) 0.0348(4) Uani 1 1 d . A .
H15 H -0.2308 0.5777 0.8036 0.042 Uiso 1 1 calc R . .
C16 C -0.30651(13) 0.6312(2) 0.87449(8) 0.0373(4) Uani 1 1 d . . .
H16 H -0.3802 0.6308 0.8483 0.045 Uiso 1 1 calc R A .
C17 C -0.28678(13) 0.66424(18) 0.93916(8) 0.0314(4) Uani 1 1 d . A .
C18 C -0.18010(13) 0.66704(18) 0.97797(8) 0.0297(3) Uani 1 1 d . . .
H18 H -0.1671 0.6923 1.0221 0.036 Uiso 1 1 calc R A .
C19 C -0.09225(13) 0.63201(18) 0.95086(7) 0.0264(3) Uani 1 1 d . A .
H19 H -0.0187 0.6328 0.9773 0.032 Uiso 1 1 calc R . .
C20 C 0.08403(12) 0.35116(18) 0.81128(7) 0.0258(3) Uani 1 1 d . A .
C21 C 0.17931(15) 0.1963(3) 0.75145(9) 0.0473(5) Uani 1 1 d . . .
H21A H 0.1939 0.1049 0.7780 0.057 Uiso 1 1 calc R . .
H21B H 0.2437 0.2641 0.7650 0.057 Uiso 1 1 calc R . .
C22 C 0.16201(17) 0.1585(2) 0.68310(10) 0.0473(5) Uani 1 1 d . . .
H22A H 0.0952 0.0969 0.6696 0.071 Uiso 1 1 calc R . .
H22B H 0.2265 0.1032 0.6766 0.071 Uiso 1 1 calc R . .
H22C H 0.1528 0.2503 0.6576 0.071 Uiso 1 1 calc R . .
C23 C -0.10406(12) 0.30629(19) 0.82400(7) 0.0300(3) Uani 1 1 d . A .
C24A C -0.1419(3) 0.1688(5) 0.91071(19) 0.0310(9) Uani 0.520(4) 1 d PDU A 1
H24A H -0.2178 0.2102 0.8957 0.037 Uiso 0.520(4) 1 calc PR A 1
H24B H -0.1199 0.1731 0.9582 0.037 Uiso 0.520(4) 1 calc PR A 1
C25A C -0.1373(3) 0.0110(5) 0.88745(18) 0.0404(10) Uani 0.520(4) 1 d PDU A 1
H25A H -0.0612 -0.0269 0.9018 0.061 Uiso 0.520(4) 1 calc PR A 1
H25B H -0.1601 0.0091 0.8404 0.061 Uiso 0.520(4) 1 calc PR A 1
H25C H -0.1875 -0.0517 0.9050 0.061 Uiso 0.520(4) 1 calc PR A 1
C24B C -0.1197(4) 0.1068(6) 0.8955(2) 0.0334(10) Uani 0.480(4) 1 d PDU A 2
H24D H -0.1996 0.1243 0.8925 0.040 Uiso 0.480(4) 1 calc PR A 2
H24E H -0.1128 0.0298 0.8637 0.040 Uiso 0.480(4) 1 calc PR A 2
C25B C -0.0621(3) 0.0576(4) 0.96170(17) 0.0381(10) Uani 0.480(4) 1 d PDU A 2
H25D H 0.0158 0.0354 0.9633 0.057 Uiso 0.480(4) 1 calc PR A 2
H25E H -0.0985 -0.0320 0.9729 0.057 Uiso 0.480(4) 1 calc PR A 2
H25F H -0.0659 0.1373 0.9924 0.057 Uiso 0.480(4) 1 calc PR A 2

loop_
_atom_site_aniso_label
_atom_site_aniso_U_11
_atom_site_aniso_U_22
_atom_site_aniso_U_33
_atom_site_aniso_U_23
_atom_site_aniso_U_13
_atom_site_aniso_U_12
Cl1 0.0347(2) 0.0587(3) 0.0632(3) -0.0101(2) 0.0294(2) -0.0015(2)
O1 0.0380(7) 0.0464(7) 0.0251(6) 0.0074(5) 0.0070(5) -0.0067(5)
O2 0.0228(5) 0.0370(6) 0.0225(5) 0.0058(5) 0.0023(4) 0.0056(5)
O3 0.0269(6) 0.0644(9) 0.0407(7) -0.0235(6) 0.0007(5) 0.0096(6)
O4 0.0226(5) 0.0413(7) 0.0305(6) -0.0037(5) 0.0011(4) 0.0041(5)
O5 0.0262(6) 0.0562(8) 0.0339(6) 0.0156(6) 0.0001(5) -0.0147(6)
O6 0.0261(6) 0.0574(8) 0.0373(7) 0.0047(6) -0.0021(5) -0.0152(6)
N1 0.0192(6) 0.0309(7) 0.0204(6) 0.0052(5) 0.0012(5) 0.0013(5)
C1 0.0180(6) 0.0328(8) 0.0200(7) 0.0027(6) 0.0034(5) 0.0008(6)
C2 0.0170(6) 0.0337(8) 0.0227(7) 0.0006(6) 0.0037(5) -0.0021(6)
C3 0.0229(7) 0.0407(9) 0.0197(7) 0.0003(6) 0.0021(6) -0.0017(6)
C4 0.0218(7) 0.0439(9) 0.0183(7) 0.0030(6) 0.0023(6) -0.0004(7)
C5 0.0323(9) 0.0570(12) 0.0214(7) 0.0042(7) 0.0048(6) -0.0030(8)
C6 0.0376(9) 0.0577(12) 0.0236(8) 0.0096(8) 0.0057(7) -0.0032(8)
C7 0.0234(7) 0.0433(9) 0.0205(7) 0.0070(7) 0.0009(6) -0.0008(7)
C8 0.0198(7) 0.0340(8) 0.0198(7) -0.0016(6) 0.0069(5) 0.0001(6)
C9 0.0266(8) 0.0356(9) 0.0311(8) 0.0040(7) 0.0062(6) -0.0013(7)
C10 0.0346(9) 0.0358(9) 0.0389(9) -0.0029(7) 0.0104(7) -0.0075(7)
C11 0.0328(9) 0.0457(10) 0.0284(8) -0.0078(7) 0.0049(7) -0.0104(8)
C12 0.0316(9) 0.0452(10) 0.0240(8) 0.0006(7) -0.0004(7) -0.0032(7)
C13 0.0265(8) 0.0350(9) 0.0236(7) 0.0004(6) 0.0035(6) -0.0014(6)
C14 0.0218(7) 0.0307(8) 0.0250(7) 0.0049(6) 0.0074(6) 0.0029(6)
C15 0.0243(8) 0.0532(11) 0.0264(8) 0.0041(7) 0.0053(6) 0.0069(7)
C16 0.0215(8) 0.0514(11) 0.0387(9) 0.0043(8) 0.0068(7) 0.0052(7)
C17 0.0279(8) 0.0306(8) 0.0408(9) 0.0041(7) 0.0179(7) 0.0019(6)
C18 0.0330(8) 0.0294(8) 0.0294(8) 0.0021(6) 0.0129(7) 0.0008(7)
C19 0.0245(7) 0.0300(8) 0.0247(7) 0.0034(6) 0.0057(6) 0.0005(6)
C20 0.0215(7) 0.0309(8) 0.0251(7) -0.0002(6) 0.0060(6) -0.0030(6)
C21 0.0318(9) 0.0643(13) 0.0449(10) -0.0132(10) 0.0074(8) 0.0154(9)
C22 0.0444(11) 0.0542(12) 0.0509(11) 0.0030(9) 0.0267(9) 0.0058(9)
C23 0.0206(7) 0.0407(9) 0.0282(8) 0.0030(7) 0.0047(6) -0.0034(7)
C24A 0.0283(18) 0.032(2) 0.0356(19) 0.0012(16) 0.0138(14) -0.0051(15)
C25A 0.037(2) 0.033(2) 0.050(2) 0.0012(17) 0.0085(16) -0.0019(16)
C24B 0.031(2) 0.031(3) 0.039(2) 0.003(2) 0.0113(16) -0.0090(19)
C25B 0.044(2) 0.034(2) 0.040(2) 0.0027(16) 0.0186(17) -0.0041(16)

loop_
_atom_type_symbol
_atom_type_description
_atom_type_scat_dispersion_real
_atom_type_scat_dispersion_imag
_atom_type_scat_source
C C 0.0033 0.0016 'International Tables Vol C Tables 4.2.6.8 and 6.1.1.4'
H H 0.0000 0.0000 'International Tables Vol C Tables 4.2.6.8 and 6.1.1.4'
N N 0.0061 0.0033 'International Tables Vol C Tables 4.2.6.8 and 6.1.1.4'
O O 0.0106 0.0060 'International Tables Vol C Tables 4.2.6.8 and 6.1.1.4'
Cl Cl 0.1484 0.1585 'International Tables Vol C Tables 4.2.6.8 and 6.1.1.4'

loop_
_geom_angle_atom_site_label_1
_geom_angle_atom_site_label_2
_geom_angle_atom_site_label_3
_geom_angle
C7 O1 C6 104.48(13)
C7 O2 N1 111.61(11)
C20 O3 C21 118.09(13)
C23 O5 C24A 115.64(19)
C23 O5 C24B 113.09(19)
C8 N1 O2 110.24(12)
C8 N1 C1 120.30(11)
O2 N1 C1 108.79(10)
N1 C1 C14 114.58(13)
N1 C1 C2 109.31(11)
C14 C1 C2 116.02(12)
N1 C1 H1 105.3
C14 C1 H1 105.3
C2 C1 H1 105.3
C23 C2 C20 105.19(13)
C23 C2 C3 108.72(12)
C20 C2 C3 108.77(12)
C23 C2 C1 109.35(12)
C20 C2 C1 107.06(11)
C3 C2 C1 117.10(13)
C4 C3 C2 111.54(12)
C4 C3 H3A 109.3
C2 C3 H3A 109.3
C4 C3 H3B 109.3
C2 C3 H3B 109.3
H3A C3 H3B 108.0
C7 C4 C3 112.60(13)
C7 C4 C5 99.11(13)
C3 C4 C5 119.87(13)
C7 C4 H4 108.2
C3 C4 H4 108.2
C5 C4 H4 108.2
C4 C5 C6 101.47(14)
C4 C5 H5A 111.5
C6 C5 H5A 111.5
C4 C5 H5B 111.5
C6 C5 H5B 111.5
H5A C5 H5B 109.3
O1 C6 C5 107.53(13)
O1 C6 H6A 110.2
C5 C6 H6A 110.2
O1 C6 H6B 110.2
C5 C6 H6B 110.2
H6A C6 H6B 108.5
O2 C7 O1 112.37(13)
O2 C7 C4 116.03(13)
O1 C7 C4 104.32(13)
O2 C7 H7 107.9
O1 C7 H7 107.9
C4 C7 H7 107.9
C9 C8 C13 118.71(14)
C9 C8 N1 120.63(13)
C13 C8 N1 120.16(14)
C10 C9 C8 120.12(15)
C10 C9 H9 119.9
C8 C9 H9 119.9
C11 C10 C9 121.13(17)
C11 C10 H10 119.4
C9 C10 H10 119.4
C10 C11 C12 118.68(16)
C10 C11 H11 120.7
C12 C11 H11 120.7
C13 C12 C11 121.11(16)
C13 C12 H12 119.4
C11 C12 H12 119.4
C12 C13 C8 120.25(16)
C12 C13 H13 119.9
C8 C13 H13 119.9
C15 C14 C19 117.81(14)
C15 C14 C1 124.11(14)
C19 C14 C1 118.05(13)
C16 C15 C14 121.23(15)
C16 C15 H15 119.4
C14 C15 H15 119.4
C17 C16 C15 119.29(15)
C17 C16 H16 120.4
C15 C16 H16 120.4
C16 C17 C18 121.26(14)
C16 C17 Cl1 119.13(13)
C18 C17 Cl1 119.59(13)
C17 C18 C19 118.50(15)
C17 C18 H18 120.7
C19 C18 H18 120.7
C18 C19 C14 121.87(14)
C18 C19 H19 119.1
C14 C19 H19 119.1
O4 C20 O3 124.26(14)
O4 C20 C2 125.69(14)
O3 C20 C2 110.06(12)
O3 C21 C22 107.18(15)
O3 C21 H21A 110.3
C22 C21 H21A 110.3
O3 C21 H21B 110.3
C22 C21 H21B 110.3
H21A C21 H21B 108.5
C21 C22 H22A 109.5
C21 C22 H22B 109.5
H22A C22 H22B 109.5
C21 C22 H22C 109.5
H22A C22 H22C 109.5
H22B C22 H22C 109.5
O6 C23 O5 124.53(15)
O6 C23 C2 124.09(14)
O5 C23 C2 111.37(12)
O5 C24A C25A 105.0(3)
O5 C24A H24A 110.8
C25A C24A H24A 110.8
O5 C24A H24B 110.8
C25A C24A H24B 110.8
H24A C24A H24B 108.8
C25B C24B O5 106.5(3)
C25B C24B H24D 110.4
O5 C24B H24D 110.4
C25B C24B H24E 110.4
O5 C24B H24E 110.4
H24D C24B H24E 108.6
C24B C25B H25D 109.5
C24B C25B H25E 109.5
H25D C25B H25E 109.5
C24B C25B H25F 109.5
H25D C25B H25F 109.5
H25E C25B H25F 109.5

loop_
_geom_bond_atom_site_label_1
_geom_bond_atom_site_label_2
_geom_bond_distance
Cl1 C17 1.7448(16)
O1 C7 1.4239(19)
O1 C6 1.451(2)
O2 C7 1.4135(18)
O2 N1 1.4344(15)
O3 C20 1.3257(19)
O3 C21 1.461(2)
O4 C20 1.1979(18)
O5 C23 1.3365(19)
O5 C24A 1.466(4)
O5 C24B 1.532(4)
O6 C23 1.2021(19)
N1 C8 1.4234(19)
N1 C1 1.4806(19)
C1 C14 1.5279(19)
C1 C2 1.566(2)
C1 H1 1.0000
C2 C23 1.535(2)
C2 C20 1.547(2)
C2 C3 1.550(2)
C3 C4 1.520(2)
C3 H3A 0.9900
C3 H3B 0.9900
C4 C7 1.501(2)
C4 C5 1.538(2)
C4 H4 1.0000
C5 C6 1.542(3)
C5 H5A 0.9900
C5 H5B 0.9900
C6 H6A 0.9900
C6 H6B 0.9900
C7 H7 1.0000
C8 C9 1.396(2)
C8 C13 1.397(2)
C9 C10 1.391(2)
C9 H9 0.9500
C10 C11 1.381(2)
C10 H10 0.9500
C11 C12 1.386(3)
C11 H11 0.9500
C12 C13 1.385(2)
C12 H12 0.9500
C13 H13 0.9500
C14 C15 1.393(2)
C14 C19 1.394(2)
C15 C16 1.389(2)
C15 H15 0.9500
C16 C17 1.382(2)
C16 H16 0.9500
C17 C18 1.382(2)
C18 C19 1.391(2)
C18 H18 0.9500
C19 H19 0.9500
C21 C22 1.470(3)
C21 H21A 0.9900
C21 H21B 0.9900
C22 H22A 0.9800
C22 H22B 0.9800
C22 H22C 0.9800
C24A C25A 1.506(6)
C24A H24A 0.9900
C24A H24B 0.9900
C25A H25A 0.9800
C25A H25B 0.9800
C25A H25C 0.9800
C24B C25B 1.493(5)
C24B H24D 0.9900
C24B H24E 0.9900
C25B H25D 0.9800
C25B H25E 0.9800
C25B H25F 0.9800

loop_
_geom_torsion_atom_site_label_1
_geom_torsion_atom_site_label_2
_geom_torsion_atom_site_label_3
_geom_torsion_atom_site_label_4
_geom_torsion
C7 O2 N1 C8 127.92(12)
C7 O2 N1 C1 -98.17(13)
C8 N1 C1 C14 83.07(16)
O2 N1 C1 C14 -45.40(15)
C8 N1 C1 C2 -144.76(13)
O2 N1 C1 C2 86.78(13)
N1 C1 C2 C23 -173.32(11)
C14 C1 C2 C23 -41.91(17)
N1 C1 C2 C20 73.21(14)
C14 C1 C2 C20 -155.38(12)
N1 C1 C2 C3 -49.15(16)
C14 C1 C2 C3 82.27(16)
C23 C2 C3 C4 -179.89(13)
C20 C2 C3 C4 -65.85(17)
C1 C2 C3 C4 55.62(17)
C2 C3 C4 C7 -85.73(16)
C2 C3 C4 C5 158.36(14)
C7 C4 C5 C6 35.43(15)
C3 C4 C5 C6 158.18(15)
C7 O1 C6 C5 -17.16(17)
C4 C5 C6 O1 -12.60(17)
N1 O2 C7 O1 -95.38(15)
N1 O2 C7 C4 24.53(17)
C6 O1 C7 O2 168.04(13)
C6 O1 C7 C4 41.54(15)
C3 C4 C7 O2 59.43(17)
C5 C4 C7 O2 -172.75(13)
C3 C4 C7 O1 -176.38(12)
C5 C4 C7 O1 -48.57(14)
O2 N1 C8 C9 -18.25(18)
C1 N1 C8 C9 -146.06(14)
O2 N1 C8 C13 170.05(12)
C1 N1 C8 C13 42.24(19)
C13 C8 C9 C10 0.0(2)
N1 C8 C9 C10 -171.78(14)
C8 C9 C10 C11 -0.2(2)
C9 C10 C11 C12 0.3(3)
C10 C11 C12 C13 -0.3(3)
C11 C12 C13 C8 0.2(2)
C9 C8 C13 C12 0.0(2)
N1 C8 C13 C12 171.83(14)
N1 C1 C14 C15 96.02(18)
C2 C1 C14 C15 -32.9(2)
N1 C1 C14 C19 -86.11(16)
C2 C1 C14 C19 144.99(14)
C19 C14 C15 C16 -2.2(3)
C1 C14 C15 C16 175.71(16)
C14 C15 C16 C17 1.2(3)
C15 C16 C17 C18 0.7(3)
C15 C16 C17 Cl1 -177.85(14)
C16 C17 C18 C19 -1.6(2)
Cl1 C17 C18 C19 176.98(12)
C17 C18 C19 C14 0.6(2)
C15 C14 C19 C18 1.3(2)
C1 C14 C19 C18 -176.74(14)
C21 O3 C20 O4 -4.8(3)
C21 O3 C20 C2 175.42(15)
C23 C2 C20 O4 -102.86(18)
C3 C2 C20 O4 140.81(16)
C1 C2 C20 O4 13.4(2)
C23 C2 C20 O3 76.91(15)
C3 C2 C20 O3 -39.41(17)
C1 C2 C20 O3 -166.83(13)
C20 O3 C21 C22 -160.79(17)
C24A O5 C23 O6 -17.7(3)
C24B O5 C23 O6 13.2(3)
C24A O5 C23 C2 162.5(2)
C24B O5 C23 C2 -166.7(2)
C20 C2 C23 O6 -119.00(17)
C3 C2 C23 O6 -2.6(2)
C1 C2 C23 O6 126.32(17)
C20 C2 C23 O5 60.86(17)
C3 C2 C23 O5 177.22(13)
C1 C2 C23 O5 -53.83(17)
C23 O5 C24A C25A 87.0(3)
C24B O5 C24A C25A -4.4(4)
C23 O5 C24B C25B 177.8(3)
C24A O5 C24B C25B -80.7(6)
